data_7208664
loop_
_publ_author_name
'Laurila, Elina'
'Tatikonda, Rajendhraprasad'
'Oresmaa, Larisa'
'Hirva, Pipsa'
'Haukka, Matti'

_publ_section_title
;
 Metallophilic interactions in stacked dinuclear rhodium
 2,2&#x2032;-biimidazole carbonyl complexes
;
_journal_issue 24
_journal_name_full CrystEngComm
_journal_page_first 8401
_journal_paper_doi 10.1039/c2ce25385b
_journal_volume 14
_journal_year 2012
_chemical_formula_moiety 'C14 H14 Cl2 N4 O4 Rh2'
_chemical_formula_sum 'C14 H14 Cl2 N4 O4 Rh2'
_chemical_formula_weight 579.01
_chemical_name_systematic
;
?
;
_space_group_IT_number 14
_symmetry_cell_setting monoclinic
_symmetry_space_group_name_Hall '-P 2ybc'
_symmetry_space_group_name_H-M 'P 1 21/c 1'
_atom_sites_solution_hydrogens geom
_atom_sites_solution_primary direct
_atom_sites_solution_secondary difmap
_audit_creation_method SHELXL-97
_cell_angle_alpha 90.00
_cell_angle_beta 91.627(7)
_cell_angle_gamma 90.00
_cell_formula_units_Z 4
_cell_length_a 6.6041(11)
_cell_length_b 19.562(4)
_cell_length_c 14.734(3)
_cell_measurement_reflns_used 9426
_cell_measurement_temperature 100(2)
_cell_measurement_theta_max 36.58
_cell_measurement_theta_min 3.26
_cell_volume 1902.7(6)
_computing_cell_refinement 'SAINT (Bruker AXS, 2009)'
_computing_data_collection 'APEX2 (Bruker AXS, 2010)'
_computing_data_reduction 'SAINT (Bruker AXS, 2009)'
_computing_molecular_graphics 'Diamond v.3.2g (Brandenburg, 2011)'
_computing_publication_material 'SHELXL-97 (Sheldrick, 2008)'
_computing_structure_refinement 'SHELXL-97 (Sheldrick, 2008)'
_computing_structure_solution 'SHELXS-97 (Sheldrick, 2008)'
_diffrn_ambient_temperature 100(2)
_diffrn_detector_area_resol_mean 16
_diffrn_measured_fraction_theta_full 0.986
_diffrn_measured_fraction_theta_max 0.986
_diffrn_measurement_device '62mm x 62mm CCD camera on \k-goniostat'
_diffrn_measurement_device_type 'Bruker KAPPA APEX II DUO CCD'
_diffrn_measurement_method '\f scans and \w scans with \k offset'
_diffrn_radiation_monochromator 'curved graphite crystal'
_diffrn_radiation_source 'fine-focus sealed tube'
_diffrn_radiation_type MoK\a
_diffrn_radiation_wavelength 0.71073
_diffrn_reflns_av_R_equivalents 0.0208
_diffrn_reflns_av_sigmaI/netI 0.0198
_diffrn_reflns_limit_h_max 9
_diffrn_reflns_limit_h_min -10
_diffrn_reflns_limit_k_max 32
_diffrn_reflns_limit_k_min -32
_diffrn_reflns_limit_l_max 24
_diffrn_reflns_limit_l_min -24
_diffrn_reflns_number 33543
_diffrn_reflns_theta_full 36.60
_diffrn_reflns_theta_max 36.60
_diffrn_reflns_theta_min 1.73
_exptl_absorpt_coefficient_mu 2.042
_exptl_absorpt_correction_T_max 0.7829
_exptl_absorpt_correction_T_min 0.5100
_exptl_absorpt_correction_type numerical
_exptl_absorpt_process_details 'SADABS (Sheldrick, 2008)'
_exptl_crystal_colour 'green with metallic shine'
_exptl_crystal_density_diffrn 2.021
_exptl_crystal_density_method 'not measured'
_exptl_crystal_description block
_exptl_crystal_F_000 1128
_exptl_crystal_size_max 0.38
_exptl_crystal_size_mid 0.18
_exptl_crystal_size_min 0.13
_refine_diff_density_max 0.964
_refine_diff_density_min -0.794
_refine_diff_density_rms 0.104
_refine_ls_extinction_method none
_refine_ls_goodness_of_fit_ref 1.072
_refine_ls_hydrogen_treatment constr
_refine_ls_matrix_type full
_refine_ls_number_parameters 237
_refine_ls_number_reflns 9267
_refine_ls_number_restraints 0
_refine_ls_restrained_S_all 1.072
_refine_ls_R_factor_all 0.0310
_refine_ls_R_factor_gt 0.0224
_refine_ls_shift/su_max 0.003
_refine_ls_shift/su_mean 0.000
_refine_ls_structure_factor_coef Fsqd
_refine_ls_weighting_details 'calc w=1/[\s^2^(Fo^2^)+(0.0058P)^2^+2.4855P] where P=(Fo^2^+2Fc^2^)/3'
_refine_ls_weighting_scheme calc
_refine_ls_wR_factor_gt 0.0437
_refine_ls_wR_factor_ref 0.0477
_reflns_number_gt 7922
_reflns_number_total 9267
_reflns_threshold_expression >2sigma(I)
_cod_data_source_file c2ce25385b.txt
_cod_data_source_block 1
_cod_original_sg_symbol_H-M 'P 21/c'
_cod_database_code 7208664

loop_
_symmetry_equiv_pos_as_xyz
'x, y, z'
'-x, y+1/2, -z+1/2'
'-x, -y, -z'
'x, -y-1/2, z-1/2'

loop_
_atom_site_label
_atom_site_type_symbol
_atom_site_fract_x
_atom_site_fract_y
_atom_site_fract_z
_atom_site_U_iso_or_equiv
_atom_site_adp_type
_atom_site_occupancy
_atom_site_symmetry_multiplicity
_atom_site_calc_flag
_atom_site_refinement_flags
Rh1 Rh 0.601925(15) 0.588335(5) 0.728001(7) 0.01226(2) Uani 1 1 d .
Rh2 Rh 0.120930(15) 0.595126(5) 0.721079(7) 0.01221(2) Uani 1 1 d .
Cl1 Cl 0.60591(6) 0.469100(18) 0.76230(3) 0.02058(6) Uani 1 1 d .
Cl2 Cl 0.09477(6) 0.651513(19) 0.57882(2) 0.02006(6) Uani 1 1 d .
O1 O 0.60997(18) 0.73405(6) 0.66983(8) 0.0221(2) Uani 1 1 d .
O2 O 0.64365(19) 0.55069(7) 0.53242(8) 0.0249(2) Uani 1 1 d .
O3 O 0.13369(18) 0.51561(6) 0.89313(8) 0.0224(2) Uani 1 1 d .
O4 O 0.0539(2) 0.46227(7) 0.62260(9) 0.0288(3) Uani 1 1 d .
N1 N 0.56258(17) 0.60945(6) 0.86650(8) 0.01293(18) Uani 1 1 d .
N2 N 0.42295(17) 0.64437(6) 0.99254(8) 0.01361(18) Uani 1 1 d .
N3 N 0.17750(16) 0.69061(6) 0.78402(8) 0.01316(18) Uani 1 1 d .
N4 N 0.32793(17) 0.77343(6) 0.86407(8) 0.01428(19) Uani 1 1 d .
C1 C 0.6066(2) 0.67926(8) 0.69435(10) 0.0164(2) Uani 1 1 d .
C2 C 0.6288(2) 0.56530(8) 0.60656(10) 0.0170(2) Uani 1 1 d .
C3 C 0.1300(2) 0.54698(7) 0.82909(10) 0.0166(2) Uani 1 1 d .
C4 C 0.0792(2) 0.51241(8) 0.66035(11) 0.0185(2) Uani 1 1 d .
C10 C 0.6379(2) 0.57060(7) 0.93822(9) 0.0149(2) Uani 1 1 d .
H10 H 0.7343 0.5348 0.9337 0.018 Uiso 1 1 calc R
C11 C 0.5523(2) 0.59173(7) 1.01617(9) 0.0155(2) Uani 1 1 d .
H11 H 0.5769 0.5737 1.0753 0.019 Uiso 1 1 calc R
C12 C 0.43304(19) 0.65394(7) 0.90179(9) 0.0123(2) Uani 1 1 d .
C13 C 0.31455(19) 0.70481(7) 0.85072(9) 0.01222(19) Uani 1 1 d .
C14 C 0.1929(2) 0.80426(7) 0.80368(10) 0.0169(2) Uani 1 1 d .
H14 H 0.1686 0.8519 0.7973 0.020 Uiso 1 1 calc R
C15 C 0.1010(2) 0.75293(7) 0.75496(10) 0.0158(2) Uani 1 1 d .
H15 H 0.0003 0.7591 0.7084 0.019 Uiso 1 1 calc R
C16 C 0.2767(2) 0.67518(7) 1.05403(10) 0.0162(2) Uani 1 1 d .
H16A H 0.2731 0.7253 1.0445 0.019 Uiso 1 1 calc R
H16B H 0.3212 0.6665 1.1177 0.019 Uiso 1 1 calc R
C17 C 0.0663(2) 0.64608(10) 1.03786(13) 0.0277(3) Uani 1 1 d .
H17A H 0.0213 0.6551 0.9750 0.041 Uiso 1 1 calc R
H17B H -0.0275 0.6677 1.0795 0.041 Uiso 1 1 calc R
H17C H 0.0690 0.5966 1.0486 0.041 Uiso 1 1 calc R
C18 C 0.4794(2) 0.81050(8) 0.92134(10) 0.0183(2) Uani 1 1 d .
H18A H 0.4897 0.7886 0.9819 0.022 Uiso 1 1 calc R
H18B H 0.4336 0.8582 0.9298 0.022 Uiso 1 1 calc R
C19 C 0.6849(3) 0.81090(10) 0.87979(13) 0.0287(4) Uani 1 1 d .
H19A H 0.7307 0.7638 0.8712 0.043 Uiso 1 1 calc R
H19B H 0.7813 0.8350 0.9202 0.043 Uiso 1 1 calc R
H19C H 0.6765 0.8342 0.8209 0.043 Uiso 1 1 calc R

loop_
_atom_site_aniso_label
_atom_site_aniso_U_11
_atom_site_aniso_U_22
_atom_site_aniso_U_33
_atom_site_aniso_U_23
_atom_site_aniso_U_13
_atom_site_aniso_U_12
Rh1 0.01232(4) 0.01250(4) 0.01203(4) 0.00034(3) 0.00155(3) 0.00083(3)
Rh2 0.01171(4) 0.01163(4) 0.01330(4) 0.00002(3) 0.00021(3) -0.00106(3)
Cl1 0.02869(16) 0.01408(13) 0.01928(15) 0.00049(11) 0.00615(12) 0.00216(12)
Cl2 0.02419(15) 0.02034(15) 0.01559(14) 0.00190(11) -0.00024(11) -0.00504(12)
O1 0.0227(5) 0.0218(5) 0.0219(5) 0.0032(4) -0.0006(4) 0.0004(4)
O2 0.0303(6) 0.0273(6) 0.0173(5) -0.0035(4) 0.0032(4) -0.0030(5)
O3 0.0236(5) 0.0187(5) 0.0249(6) 0.0021(4) 0.0022(4) -0.0003(4)
O4 0.0328(6) 0.0217(6) 0.0322(7) -0.0108(5) 0.0044(5) -0.0028(5)
N1 0.0131(4) 0.0120(4) 0.0137(5) 0.0000(4) 0.0010(3) 0.0009(3)
N2 0.0144(4) 0.0139(5) 0.0126(4) -0.0010(4) 0.0013(4) -0.0005(4)
N3 0.0125(4) 0.0124(4) 0.0146(5) 0.0007(4) 0.0008(4) 0.0003(3)
N4 0.0150(4) 0.0108(4) 0.0171(5) -0.0016(4) 0.0017(4) -0.0009(3)
C1 0.0139(5) 0.0206(6) 0.0148(5) -0.0012(5) 0.0005(4) 0.0002(4)
C2 0.0172(5) 0.0167(6) 0.0170(6) 0.0007(5) 0.0017(4) -0.0006(4)
C3 0.0139(5) 0.0147(5) 0.0212(6) -0.0039(5) 0.0006(4) -0.0006(4)
C4 0.0173(5) 0.0179(6) 0.0205(6) -0.0016(5) 0.0024(5) -0.0010(5)
C10 0.0144(5) 0.0153(5) 0.0150(5) 0.0011(4) -0.0005(4) 0.0016(4)
C11 0.0161(5) 0.0164(6) 0.0139(5) 0.0017(4) -0.0009(4) 0.0005(4)
C12 0.0124(4) 0.0115(5) 0.0129(5) -0.0004(4) 0.0002(4) -0.0001(4)
C13 0.0129(5) 0.0108(5) 0.0129(5) -0.0004(4) 0.0013(4) -0.0003(4)
C14 0.0174(5) 0.0120(5) 0.0213(6) 0.0014(5) 0.0023(5) 0.0016(4)
C15 0.0152(5) 0.0139(5) 0.0183(6) 0.0032(4) 0.0007(4) 0.0020(4)
C16 0.0165(5) 0.0171(6) 0.0152(5) -0.0043(4) 0.0039(4) -0.0020(4)
C17 0.0203(6) 0.0324(9) 0.0308(8) -0.0138(7) 0.0089(6) -0.0081(6)
C18 0.0192(6) 0.0162(6) 0.0197(6) -0.0056(5) 0.0032(5) -0.0049(5)
C19 0.0203(6) 0.0365(9) 0.0294(8) -0.0110(7) 0.0045(6) -0.0094(6)

loop_
_atom_type_symbol
_atom_type_description
_atom_type_scat_dispersion_real
_atom_type_scat_dispersion_imag
_atom_type_scat_source
C C 0.0033 0.0016 'International Tables Vol C Tables 4.2.6.8 and 6.1.1.4'
H H 0.0000 0.0000 'International Tables Vol C Tables 4.2.6.8 and 6.1.1.4'
N N 0.0061 0.0033 'International Tables Vol C Tables 4.2.6.8 and 6.1.1.4'
O O 0.0106 0.0060 'International Tables Vol C Tables 4.2.6.8 and 6.1.1.4'
Cl Cl 0.1484 0.1585 'International Tables Vol C Tables 4.2.6.8 and 6.1.1.4'
Rh Rh -1.1178 0.9187 'International Tables Vol C Tables 4.2.6.8 and 6.1.1.4'

loop_
_geom_angle_atom_site_label_1
_geom_angle_atom_site_label_2
_geom_angle_atom_site_label_3
_geom_angle
_geom_angle_site_symmetry_3
_geom_angle_publ_flag
C1 Rh1 C2 88.41(6) . yes
C1 Rh1 N1 94.28(5) . ?
C2 Rh1 N1 176.88(5) . ?
C1 Rh1 Cl1 176.26(4) . ?
C2 Rh1 Cl1 88.06(5) . ?
N1 Rh1 Cl1 89.28(3) . yes
C1 Rh1 Rh2 88.58(4) . ?
C2 Rh1 Rh2 95.85(4) . ?
N1 Rh1 Rh2 82.65(3) . ?
Cl1 Rh1 Rh2 93.018(10) . ?
C3 Rh2 C4 88.38(7) . yes
C3 Rh2 N3 94.10(6) . ?
C4 Rh2 N3 176.94(6) . ?
C3 Rh2 Cl2 176.33(4) . ?
C4 Rh2 Cl2 88.48(5) . ?
N3 Rh2 Cl2 89.10(4) . yes
C3 Rh2 Rh1 86.75(4) . ?
C4 Rh2 Rh1 96.49(5) . ?
N3 Rh2 Rh1 81.88(3) . ?
Cl2 Rh2 Rh1 95.481(12) . ?
C3 Rh2 Rh1 87.85(4) 1_455 ?
C4 Rh2 Rh1 81.19(4) 1_455 ?
N3 Rh2 Rh1 100.68(3) 1_455 ?
Cl2 Rh2 Rh1 89.801(11) 1_455 ?
Rh1 Rh2 Rh1 174.184(5) 1_455 yes
C12 N1 C10 106.33(11) . ?
C12 N1 Rh1 127.09(9) . ?
C10 N1 Rh1 125.54(9) . ?
C12 N2 C11 107.80(11) . ?
C12 N2 C16 127.08(12) . ?
C11 N2 C16 124.33(12) . ?
C13 N3 C15 106.04(11) . ?
C13 N3 Rh2 127.55(9) . ?
C15 N3 Rh2 125.78(10) . ?
C13 N4 C14 107.47(12) . ?
C13 N4 C18 127.33(12) . ?
C14 N4 C18 124.55(12) . ?
O1 C1 Rh1 176.94(13) . ?
O2 C2 Rh1 179.26(14) . ?
O3 C3 Rh2 177.52(13) . ?
O4 C4 Rh2 179.39(15) . ?
C11 C10 N1 109.24(12) . ?
C11 C10 H10 125.4 . ?
N1 C10 H10 125.4 . ?
C10 C11 N2 106.49(12) . ?
C10 C11 H11 126.8 . ?
N2 C11 H11 126.8 . ?
N1 C12 N2 110.14(11) . ?
N1 C12 C13 125.64(12) . ?
N2 C12 C13 124.20(11) . ?
N3 C13 N4 110.43(11) . ?
N3 C13 C12 125.07(12) . ?
N4 C13 C12 124.50(12) . ?
C15 C14 N4 106.65(12) . ?
C15 C14 H14 126.7 . ?
N4 C14 H14 126.7 . ?
C14 C15 N3 109.41(13) . ?
C14 C15 H15 125.3 . ?
N3 C15 H15 125.3 . ?
N2 C16 C17 111.37(12) . ?
N2 C16 H16A 109.4 . ?
C17 C16 H16A 109.4 . ?
N2 C16 H16B 109.4 . ?
C17 C16 H16B 109.4 . ?
H16A C16 H16B 108.0 . ?
C16 C17 H17A 109.5 . ?
C16 C17 H17B 109.5 . ?
H17A C17 H17B 109.5 . ?
C16 C17 H17C 109.5 . ?
H17A C17 H17C 109.5 . ?
H17B C17 H17C 109.5 . ?
N4 C18 C19 111.93(12) . ?
N4 C18 H18A 109.2 . ?
C19 C18 H18A 109.2 . ?
N4 C18 H18B 109.2 . ?
C19 C18 H18B 109.2 . ?
H18A C18 H18B 107.9 . ?
C18 C19 H19A 109.5 . ?
C18 C19 H19B 109.5 . ?
H19A C19 H19B 109.5 . ?
C18 C19 H19C 109.5 . ?
H19A C19 H19C 109.5 . ?
H19B C19 H19C 109.5 . ?

loop_
_geom_bond_atom_site_label_1
_geom_bond_atom_site_label_2
_geom_bond_distance
_geom_bond_site_symmetry_2
_geom_bond_publ_flag
Rh1 C1 1.8469(16) . yes
Rh1 C2 1.8586(15) . yes
Rh1 N1 2.1053(12) . yes
Rh1 Cl1 2.3865(6) . yes
Rh1 Rh2 3.1781(5) . yes
Rh2 C3 1.8488(16) . yes
Rh2 C4 1.8656(15) . yes
Rh2 N3 2.1140(12) . yes
Rh2 Cl2 2.3705(5) . yes
Rh2 Rh1 3.4345(6) 1_455 yes
O1 C1 1.1315(19) . ?
O2 C2 1.1360(18) . ?
O3 C3 1.1252(19) . ?
O4 C4 1.1376(19) . ?
N1 C12 1.3360(17) . ?
N1 C10 1.3826(18) . ?
N2 C12 1.3537(17) . ?
N2 C11 1.3764(18) . ?
N2 C16 1.4719(17) . ?
N3 C13 1.3459(17) . ?
N3 C15 1.3828(18) . ?
N4 C13 1.3591(17) . ?
N4 C14 1.3803(19) . ?
N4 C18 1.4803(19) . ?
C10 C11 1.3588(19) . ?
C10 H10 0.9500 . ?
C11 H11 0.9500 . ?
C12 C13 1.4612(18) . ?
C14 C15 1.366(2) . ?
C14 H14 0.9500 . ?
C15 H15 0.9500 . ?
C16 C17 1.514(2) . ?
C16 H16A 0.9900 . ?
C16 H16B 0.9900 . ?
C17 H17A 0.9800 . ?
C17 H17B 0.9800 . ?
C17 H17C 0.9800 . ?
C18 C19 1.504(2) . ?
C18 H18A 0.9900 . ?
C18 H18B 0.9900 . ?
C19 H19A 0.9800 . ?
C19 H19B 0.9800 . ?
C19 H19C 0.9800 . ?
